data_2203375
loop_
_publ_author_name
'Jones, Peter G.'
'Berger, Harald'
'Bubenitschek, Peter'
'Hopf, Henning'

_publ_section_title
;10,10-Bis(trimethylsilylethynyl)-9-methylenefluorene--tetracyano-<i>para</i>-quinodimethane
 (2/1)
;
_journal_issue 4
_journal_name_full 'Acta Crystallographica Section E'
_journal_page_first o492
_journal_page_last o493
_journal_paper_doi 10.1107/S160053680400443X
_journal_volume 60
_journal_year 2004
_chemical_formula_iupac '2C24 H26 Si2, C12 H4 N4'
_chemical_formula_moiety '2C24 H26 Si2, C12 H4 N4'
_chemical_formula_sum 'C60 H56 N4 Si4'
_chemical_formula_weight 945.44
_chemical_name_common
;
10,10-Bis(trimethylsilylethynyl)-9-methylene-fluorene--
tetracyano-para-quinodimethane (2/1)
;
_chemical_name_systematic
;9-[bis(trimethylsilylethynyl)methylene]fluorene--tetracyano-para-quinodimethane
(2/1)
;
_space_group_IT_number 14
_symmetry_cell_setting monoclinic
_symmetry_space_group_name_Hall '-P 2yn'
_symmetry_space_group_name_H-M 'P 1 21/n 1'
_atom_sites_solution_hydrogens geom
_atom_sites_solution_primary direct
_atom_sites_solution_secondary difmap
_audit_creation_method SHELXL-97
_cell_angle_alpha 90.00
_cell_angle_beta 90.85(3)
_cell_angle_gamma 90.00
_cell_formula_units_Z 2
_cell_length_a 11.933(2)
_cell_length_b 18.398(4)
_cell_length_c 12.509(3)
_cell_measurement_reflns_used 46
_cell_measurement_temperature 143(2)
_cell_measurement_theta_max 11.5
_cell_measurement_theta_min 10
_cell_volume 2746.0(10)
_computing_cell_refinement DIF4
_computing_data_collection 'DIF4 (Stoe & Cie, 1992)'
_computing_data_reduction 'REDU4 (Stoe & Cie, 1992)'
_computing_molecular_graphics 'XP (Siemens, 1994)'
_computing_publication_material SHELXL97
_computing_structure_refinement 'SHELXL97 (Sheldrick, 1997)'
_computing_structure_solution 'SHELXS97 (Sheldrick, 1990)'
_diffrn_ambient_temperature 143(2)
_diffrn_measured_fraction_theta_full 0.998
_diffrn_measured_fraction_theta_max 0.998
_diffrn_measurement_device_type 'Stoe STADI-4'
_diffrn_measurement_method \w/\q-scan
_diffrn_radiation_monochromator graphite
_diffrn_radiation_source 'fine-focus sealed tube'
_diffrn_radiation_type MoK\a
_diffrn_radiation_wavelength 0.71073
_diffrn_reflns_av_R_equivalents 0.0293
_diffrn_reflns_av_sigmaI/netI 0.0378
_diffrn_reflns_limit_h_max 14
_diffrn_reflns_limit_h_min -14
_diffrn_reflns_limit_k_max 13
_diffrn_reflns_limit_k_min -21
_diffrn_reflns_limit_l_max 0
_diffrn_reflns_limit_l_min -14
_diffrn_reflns_number 8921
_diffrn_reflns_theta_full 25.00
_diffrn_reflns_theta_max 25.02
_diffrn_reflns_theta_min 3.22
_diffrn_standards_decay_% 0
_diffrn_standards_interval_time 60
_diffrn_standards_number 3
_exptl_absorpt_coefficient_mu 0.149
_exptl_absorpt_correction_type none
_exptl_crystal_colour 'violet-black, lustrous'
_exptl_crystal_density_diffrn 1.143
_exptl_crystal_density_method 'not measured'
_exptl_crystal_description block
_exptl_crystal_F_000 1000
_exptl_crystal_size_max 0.6
_exptl_crystal_size_mid 0.5
_exptl_crystal_size_min 0.4
_refine_diff_density_max 0.273
_refine_diff_density_min -0.297
_refine_ls_extinction_method none
_refine_ls_goodness_of_fit_ref 1.050
_refine_ls_hydrogen_treatment constr
_refine_ls_matrix_type full
_refine_ls_number_parameters 313
_refine_ls_number_reflns 4831
_refine_ls_number_restraints 0
_refine_ls_restrained_S_all 1.050
_refine_ls_R_factor_all 0.0626
_refine_ls_R_factor_gt 0.0436
_refine_ls_shift/su_max 0.000
_refine_ls_shift/su_mean 0.000
_refine_ls_structure_factor_coef Fsqd
_refine_ls_weighting_details 'calc w=1/[\s^2^(Fo^2^)+(0.0423P)^2^+1.3032P] where P=(Fo^2^+2Fc^2^)/3'
_refine_ls_weighting_scheme calc
_refine_ls_wR_factor_gt 0.0978
_refine_ls_wR_factor_ref 0.1105
_reflns_number_gt 3827
_reflns_number_total 4831
_reflns_threshold_expression I>2\s(I)
_cod_data_source_file bt6416.cif
_cod_data_source_block 3
_cod_original_sg_symbol_H-M 'P 21/n'
_cod_database_code 2203375
_cod_database_fobs_code 2203375

loop_
_symmetry_equiv_pos_as_xyz
'x, y, z'
'-x+1/2, y+1/2, -z+1/2'
'-x, -y, -z'
'x-1/2, -y-1/2, z-1/2'

loop_
_atom_site_label
_atom_site_fract_x
_atom_site_fract_y
_atom_site_fract_z
_atom_site_U_iso_or_equiv
_atom_site_adp_type
_atom_site_calc_flag
_atom_site_refinement_flags
_atom_site_occupancy
_atom_site_type_symbol
Si1 0.56796(5) 0.17729(4) 0.54186(5) 0.03851(18) Uani d . 1 Si
Si2 0.01140(5) 0.28596(3) 0.51990(5) 0.03702(17) Uani d . 1 Si
C1 0.58348(16) 0.37469(11) 0.27425(16) 0.0307(5) Uani d . 1 C
H1 0.5921 0.3338 0.3201 0.037 Uiso calc R 1 H
C1A 0.47973(15) 0.40852(11) 0.26177(14) 0.0265(4) Uani d . 1 C
C2 0.67387(17) 0.40171(12) 0.21856(17) 0.0375(5) Uani d . 1 C
H2 0.7450 0.3790 0.2265 0.045 Uiso calc R 1 H
C3 0.66255(18) 0.46110(12) 0.15178(18) 0.0390(5) Uani d . 1 C
H3 0.7257 0.4784 0.1140 0.047 Uiso calc R 1 H
C4 0.56010(17) 0.49585(12) 0.13916(17) 0.0366(5) Uani d . 1 C
H4 0.5524 0.5368 0.0933 0.044 Uiso calc R 1 H
C4A 0.46931(16) 0.46952(11) 0.19495(15) 0.0285(4) Uani d . 1 C
C5 0.30409(19) 0.55703(12) 0.15509(18) 0.0410(5) Uani d . 1 C
H5 0.3451 0.5876 0.1086 0.049 Uiso calc R 1 H
C5A 0.35357(16) 0.49622(11) 0.20025(15) 0.0307(4) Uani d . 1 C
C6 0.1934(2) 0.57263(13) 0.1788(2) 0.0483(6) Uani d . 1 C
H6 0.1583 0.6144 0.1487 0.058 Uiso calc R 1 H
C7 0.13389(19) 0.52780(13) 0.2460(2) 0.0455(6) Uani d . 1 C
H7 0.0581 0.5391 0.2612 0.055 Uiso calc R 1 H
C8 0.18256(16) 0.46647(12) 0.29193(17) 0.0358(5) Uani d . 1 C
H8 0.1409 0.4361 0.3381 0.043 Uiso calc R 1 H
C8A 0.29322(16) 0.45048(11) 0.26897(15) 0.0278(4) Uani d . 1 C
C9 0.36950(15) 0.39291(10) 0.30916(14) 0.0255(4) Uani d . 1 C
C10 0.34421(15) 0.33748(11) 0.37713(15) 0.0264(4) Uani d . 1 C
C11 0.23409(16) 0.32493(11) 0.41831(15) 0.0293(4) Uani d . 1 C
C12 0.14594(17) 0.30960(11) 0.45791(16) 0.0338(5) Uani d . 1 C
C13 -0.0161(2) 0.18845(13) 0.49489(19) 0.0447(6) Uani d . 1 C
H13A -0.0873 0.1747 0.5273 0.054 Uiso calc R 1 H
H13B 0.0447 0.1593 0.5264 0.054 Uiso calc R 1 H
H13C -0.0203 0.1796 0.4177 0.054 Uiso calc R 1 H
C14 -0.0988(2) 0.34298(19) 0.4576(3) 0.0944(13) Uani d . 1 C
H14A -0.1711 0.3320 0.4900 0.113 Uiso calc R 1 H
H14B -0.1031 0.3328 0.3807 0.113 Uiso calc R 1 H
H14C -0.0807 0.3944 0.4688 0.113 Uiso calc R 1 H
C15 0.0271(3) 0.30316(14) 0.6653(2) 0.0673(9) Uani d . 1 C
H15A -0.0401 0.2862 0.7019 0.081 Uiso calc R 1 H
H15B 0.0369 0.3554 0.6777 0.081 Uiso calc R 1 H
H15C 0.0928 0.2770 0.6931 0.081 Uiso calc R 1 H
C11' 0.42512(16) 0.28655(11) 0.41897(15) 0.0289(4) Uani d . 1 C
C12' 0.48550(17) 0.24310(12) 0.46243(16) 0.0344(5) Uani d . 1 C
C13' 0.4636(2) 0.1222(2) 0.6131(3) 0.0882(12) Uani d . 1 C
H13D 0.5023 0.0866 0.6588 0.106 Uiso calc R 1 H
H13E 0.4156 0.0968 0.5611 0.106 Uiso calc R 1 H
H13F 0.4176 0.1540 0.6574 0.106 Uiso calc R 1 H
C14' 0.6546(2) 0.12195(18) 0.4533(3) 0.0747(9) Uani d . 1 C
H14D 0.7020 0.0894 0.4964 0.090 Uiso calc R 1 H
H14E 0.7020 0.1538 0.4105 0.090 Uiso calc R 1 H
H14F 0.6061 0.0931 0.4058 0.090 Uiso calc R 1 H
C15' 0.6561(2) 0.22957(16) 0.6370(2) 0.0596(7) Uani d . 1 C
H15D 0.7063 0.1964 0.6759 0.071 Uiso calc R 1 H
H15E 0.6081 0.2549 0.6879 0.071 Uiso calc R 1 H
H15F 0.7007 0.2652 0.5978 0.071 Uiso calc R 1 H
C1' 0.60780(17) 0.47005(12) 0.50233(17) 0.0350(5) Uani d . 1 C
H1' 0.6813 0.4502 0.5030 0.042 Uiso calc R 1 H
C2' 0.58497(17) 0.53405(11) 0.43996(16) 0.0323(5) Uani d . 1 C
C3' 0.47208(17) 0.56251(12) 0.44032(16) 0.0341(5) Uani d . 1 C
H3' 0.4542 0.6046 0.3996 0.041 Uiso calc R 1 H
C4' 0.66707(17) 0.56764(12) 0.38242(17) 0.0359(5) Uani d . 1 C
C5' 0.7796(2) 0.54005(13) 0.3789(2) 0.0435(6) Uani d . 1 C
C6' 0.64684(19) 0.63260(14) 0.32218(18) 0.0419(5) Uani d . 1 C
N1 0.86930(18) 0.51887(12) 0.3753(2) 0.0612(6) Uani d . 1 N
N2 0.6314(2) 0.68462(13) 0.27426(18) 0.0600(6) Uani d . 1 N

loop_
_atom_site_aniso_label
_atom_site_aniso_U_11
_atom_site_aniso_U_22
_atom_site_aniso_U_33
_atom_site_aniso_U_12
_atom_site_aniso_U_13
_atom_site_aniso_U_23
Si1 0.0304(3) 0.0419(4) 0.0432(4) 0.0045(3) 0.0030(3) 0.0134(3)
Si2 0.0348(3) 0.0308(3) 0.0460(4) 0.0051(3) 0.0154(3) 0.0107(3)
C1 0.0299(10) 0.0342(12) 0.0282(10) -0.0003(9) 0.0019(8) -0.0004(9)
C1A 0.0276(10) 0.0301(11) 0.0219(9) -0.0030(8) 0.0015(8) -0.0049(8)
C2 0.0291(11) 0.0447(13) 0.0388(12) -0.0002(9) 0.0047(9) -0.0031(10)
C3 0.0355(11) 0.0433(13) 0.0383(12) -0.0082(10) 0.0104(9) -0.0008(10)
C4 0.0426(12) 0.0347(12) 0.0325(11) -0.0069(10) 0.0064(9) 0.0003(9)
C4A 0.0322(10) 0.0302(11) 0.0230(10) -0.0035(8) 0.0012(8) -0.0032(8)
C5 0.0452(13) 0.0340(12) 0.0437(13) 0.0008(10) 0.0024(10) 0.0087(10)
C5A 0.0331(10) 0.0327(11) 0.0263(10) -0.0001(9) -0.0013(8) -0.0017(9)
C6 0.0456(13) 0.0398(14) 0.0593(16) 0.0097(11) -0.0025(12) 0.0108(12)
C7 0.0336(11) 0.0427(14) 0.0603(15) 0.0084(10) 0.0011(11) 0.0030(12)
C8 0.0287(10) 0.0364(12) 0.0422(12) 0.0004(9) 0.0022(9) 0.0007(10)
C8A 0.0299(10) 0.0275(11) 0.0261(10) -0.0015(8) -0.0020(8) -0.0025(8)
C9 0.0261(9) 0.0273(11) 0.0232(9) -0.0011(8) -0.0014(8) -0.0046(8)
C10 0.0271(10) 0.0296(11) 0.0224(9) -0.0004(8) 0.0004(8) -0.0024(8)
C11 0.0346(11) 0.0307(11) 0.0226(10) 0.0000(9) -0.0006(8) 0.0005(8)
C12 0.0355(11) 0.0351(12) 0.0309(11) 0.0013(9) 0.0036(9) 0.0032(9)
C13 0.0462(13) 0.0433(14) 0.0447(13) -0.0058(11) 0.0025(11) 0.0006(11)
C14 0.0456(16) 0.088(2) 0.150(3) 0.0250(16) 0.0263(19) 0.067(2)
C15 0.112(2) 0.0372(15) 0.0534(16) -0.0134(15) 0.0434(16) -0.0074(12)
C11' 0.0319(10) 0.0322(11) 0.0227(10) -0.0039(9) 0.0050(8) -0.0002(9)
C12' 0.0351(11) 0.0381(12) 0.0301(11) 0.0008(10) 0.0039(9) 0.0045(9)
C13' 0.0529(17) 0.107(3) 0.105(3) -0.0118(17) -0.0024(17) 0.072(2)
C14' 0.0641(18) 0.080(2) 0.079(2) 0.0340(17) -0.0051(16) -0.0156(18)
C15' 0.0565(16) 0.0713(19) 0.0505(15) 0.0074(14) -0.0121(12) 0.0088(14)
C1' 0.0323(11) 0.0365(12) 0.0361(11) 0.0023(9) -0.0030(9) -0.0099(10)
C2' 0.0349(11) 0.0335(12) 0.0286(10) -0.0018(9) -0.0012(8) -0.0095(9)
C3' 0.0383(11) 0.0328(12) 0.0311(11) 0.0005(9) -0.0037(9) -0.0051(9)
C4' 0.0385(11) 0.0348(12) 0.0344(11) -0.0021(9) 0.0028(9) -0.0083(10)
C5' 0.0421(13) 0.0367(13) 0.0521(14) -0.0070(11) 0.0100(11) -0.0052(11)
C6' 0.0435(13) 0.0476(15) 0.0348(12) -0.0048(11) 0.0070(10) -0.0060(11)
N1 0.0434(12) 0.0455(13) 0.0954(18) -0.0043(10) 0.0182(12) 0.0016(12)
N2 0.0717(15) 0.0581(15) 0.0504(13) 0.0017(12) 0.0060(11) 0.0065(12)

loop_
_atom_type_symbol
_atom_type_description
_atom_type_scat_dispersion_real
_atom_type_scat_dispersion_imag
_atom_type_scat_source
C C 0.0033 0.0016 'International Tables Vol C Tables 4.2.6.8 and 6.1.1.4'
H H 0.0000 0.0000 'International Tables Vol C Tables 4.2.6.8 and 6.1.1.4'
N N 0.0061 0.0033 'International Tables Vol C Tables 4.2.6.8 and 6.1.1.4'
Si Si 0.0817 0.0704 'International Tables Vol C Tables 4.2.6.8 and 6.1.1.4'

loop_
_geom_angle_atom_site_label_1
_geom_angle_atom_site_label_2
_geom_angle_atom_site_label_3
_geom_angle_site_symmetry_1
_geom_angle
_geom_angle_publ_flag
C14' Si1 C12' . 109.91(12) ?
C14' Si1 C13' . 112.16(18) ?
C12' Si1 C13' . 105.24(12) ?
C14' Si1 C15' . 110.94(14) ?
C12' Si1 C15' . 107.45(12) ?
C13' Si1 C15' . 110.88(15) ?
C12 Si2 C14 . 107.89(12) ?
C12 Si2 C13 . 108.12(10) ?
C14 Si2 C13 . 110.87(15) ?
C12 Si2 C15 . 107.23(12) ?
C14 Si2 C15 . 112.25(17) ?
C13 Si2 C15 . 110.30(11) ?
C2 C1 C1A . 118.74(19) ?
C2 C1 H1 . 120.6 ?
C1A C1 H1 . 120.6 ?
C1 C1A C4A . 119.67(18) ?
C1 C1A C9 . 131.52(18) ?
C4A C1A C9 . 108.81(16) ?
C3 C2 C1 . 121.2(2) ?
C3 C2 H2 . 119.4 ?
C1 C2 H2 . 119.4 ?
C2 C3 C4 . 120.8(2) ?
C2 C3 H3 . 119.6 ?
C4 C3 H3 . 119.6 ?
C4A C4 C3 . 118.5(2) ?
C4A C4 H4 . 120.8 ?
C3 C4 H4 . 120.8 ?
C4 C4A C1A . 121.11(19) ?
C4 C4A C5A . 130.48(19) ?
C1A C4A C5A . 108.40(17) ?
C5A C5 C6 . 118.8(2) ?
C5A C5 H5 . 120.6 ?
C6 C5 H5 . 120.6 ?
C5 C5A C8A . 120.92(19) ?
C5 C5A C4A . 130.46(19) ?
C8A C5A C4A . 108.51(17) ?
C7 C6 C5 . 120.4(2) ?
C7 C6 H6 . 119.8 ?
C5 C6 H6 . 119.8 ?
C6 C7 C8 . 121.4(2) ?
C6 C7 H7 . 119.3 ?
C8 C7 H7 . 119.3 ?
C8A C8 C7 . 118.7(2) ?
C8A C8 H8 . 120.7 ?
C7 C8 H8 . 120.7 ?
C8 C8A C5A . 119.78(19) ?
C8 C8A C9 . 131.61(19) ?
C5A C8A C9 . 108.51(16) ?
C10 C9 C1A . 126.95(17) ?
C10 C9 C8A . 127.31(17) ?
C1A C9 C8A . 105.73(16) ?
C9 C10 C11 . 123.73(18) ?
C9 C10 C11' . 124.07(17) ?
C11 C10 C11' . 112.16(17) ?
C12 C11 C10 . 174.3(2) y
C11 C12 Si2 . 179.4(2) y
Si2 C13 H13A . 109.5 ?
Si2 C13 H13B . 109.5 ?
H13A C13 H13B . 109.5 ?
Si2 C13 H13C . 109.5 ?
H13A C13 H13C . 109.5 ?
H13B C13 H13C . 109.5 ?
Si2 C14 H14A . 109.5 ?
Si2 C14 H14B . 109.5 ?
H14A C14 H14B . 109.5 ?
Si2 C14 H14C . 109.5 ?
H14A C14 H14C . 109.5 ?
H14B C14 H14C . 109.5 ?
Si2 C15 H15A . 109.5 ?
Si2 C15 H15B . 109.5 ?
H15A C15 H15B . 109.5 ?
Si2 C15 H15C . 109.5 ?
H15A C15 H15C . 109.5 ?
H15B C15 H15C . 109.5 ?
C12' C11' C10 . 173.4(2) y
C11' C12' Si1 . 173.70(18) y
Si1 C13' H13D . 109.5 ?
Si1 C13' H13E . 109.5 ?
H13D C13' H13E . 109.5 ?
Si1 C13' H13F . 109.5 ?
H13D C13' H13F . 109.5 ?
H13E C13' H13F . 109.5 ?
Si1 C14' H14D . 109.5 ?
Si1 C14' H14E . 109.5 ?
H14D C14' H14E . 109.5 ?
Si1 C14' H14F . 109.5 ?
H14D C14' H14F . 109.5 ?
H14E C14' H14F . 109.5 ?
Si1 C15' H15D . 109.5 ?
Si1 C15' H15E . 109.5 ?
H15D C15' H15E . 109.5 ?
Si1 C15' H15F . 109.5 ?
H15D C15' H15F . 109.5 ?
H15E C15' H15F . 109.5 ?
C3' C1' C2' 3_666 121.71(19) ?
C3' C1' H1' 3_666 119.1 ?
C2' C1' H1' . 119.1 ?
C4' C2' C1' . 121.55(19) ?
C4' C2' C3' . 120.8(2) ?
C1' C2' C3' . 117.69(19) ?
C1' C3' C2' 3_666 120.6(2) ?
C1' C3' H3' 3_666 119.7 ?
C2' C3' H3' . 119.7 ?
C2' C4' C6' . 122.4(2) ?
C2' C4' C5' . 122.1(2) ?
C6' C4' C5' . 115.4(2) ?
N1 C5' C4' . 179.1(3) ?
N2 C6' C4' . 179.5(3) ?

loop_
_geom_bond_atom_site_label_1
_geom_bond_atom_site_label_2
_geom_bond_site_symmetry_2
_geom_bond_distance
_geom_bond_publ_flag
Si1 C14' . 1.835(3) ?
Si1 C12' . 1.842(2) ?
Si1 C13' . 1.845(3) ?
Si1 C15' . 1.847(3) ?
Si2 C12 . 1.845(2) ?
Si2 C14 . 1.846(3) ?
Si2 C13 . 1.850(2) ?
Si2 C15 . 1.852(3) ?
C1 C2 . 1.385(3) ?
C1 C1A . 1.392(3) ?
C1 H1 . 0.9500 ?
C1A C4A . 1.404(3) ?
C1A C9 . 1.479(3) ?
C2 C3 . 1.381(3) ?
C2 H2 . 0.9500 ?
C3 C4 . 1.387(3) ?
C3 H3 . 0.9500 ?
C4 C4A . 1.385(3) ?
C4 H4 . 0.9500 ?
C4A C5A . 1.468(3) ?
C5 C5A . 1.382(3) ?
C5 C6 . 1.389(3) ?
C5 H5 . 0.9500 ?
C5A C8A . 1.409(3) ?
C6 C7 . 1.381(3) ?
C6 H6 . 0.9500 ?
C7 C8 . 1.389(3) ?
C7 H7 . 0.9500 ?
C8 C8A . 1.387(3) ?
C8 H8 . 0.9500 ?
C8A C9 . 1.480(3) ?
C9 C10 . 1.364(3) ?
C10 C11 . 1.437(3) ?
C10 C11' . 1.438(3) ?
C11 C12 . 1.203(3) y
C13 H13A . 0.9800 ?
C13 H13B . 0.9800 ?
C13 H13C . 0.9800 ?
C14 H14A . 0.9800 ?
C14 H14B . 0.9800 ?
C14 H14C . 0.9800 ?
C15 H15A . 0.9800 ?
C15 H15B . 0.9800 ?
C15 H15C . 0.9800 ?
C11' C12' . 1.201(3) y
C13' H13D . 0.9800 ?
C13' H13E . 0.9800 ?
C13' H13F . 0.9800 ?
C14' H14D . 0.9800 ?
C14' H14E . 0.9800 ?
C14' H14F . 0.9800 ?
C15' H15D . 0.9800 ?
C15' H15E . 0.9800 ?
C15' H15F . 0.9800 ?
C1' C3' 3_666 1.343(3) y
C1' C2' . 1.436(3) y
C1' H1' . 0.9500 ?
C2' C4' . 1.371(3) y
C2' C3' . 1.445(3) y
C3' H3' . 0.9500 ?
C4' C6' . 1.432(3) y
C4' C5' . 1.437(3) y
C5' N1 . 1.141(3) y
C6' N2 . 1.143(3) y

loop_
_geom_hbond_atom_site_label_D
_geom_hbond_atom_site_label_H
_geom_hbond_atom_site_label_A
_geom_hbond_site_symmetry_A
_geom_hbond_distance_DH
_geom_hbond_distance_HA
_geom_hbond_distance_DA
_geom_hbond_angle_DHA
C7 H7 N1 1_455 0.95 2.71 3.573(3) 151
C14 H14C N1 1_455 0.98 2.64 3.415(4) 137
C15 H15B N1 3_666 0.98 2.66 3.539(3) 150
C13 H13C N2 2_545 0.98 2.73 3.619(3) 152

loop_
_geom_torsion_atom_site_label_1
_geom_torsion_atom_site_label_2
_geom_torsion_atom_site_label_3
_geom_torsion_atom_site_label_4
_geom_torsion_site_symmetry_1
_geom_torsion_site_symmetry_4
_geom_torsion
C2 C1 C1A C4A . . -1.0(3)
C2 C1 C1A C9 . . 179.96(19)
C1A C1 C2 C3 . . 0.1(3)
C1 C2 C3 C4 . . 0.5(3)
C2 C3 C4 C4A . . -0.1(3)
C3 C4 C4A C1A . . -0.8(3)
C3 C4 C4A C5A . . 177.6(2)
C1 C1A C4A C4 . . 1.4(3)
C9 C1A C4A C4 . . -179.36(18)
C1 C1A C4A C5A . . -177.35(17)
C9 C1A C4A C5A . . 1.9(2)
C6 C5 C5A C8A . . 0.2(3)
C6 C5 C5A C4A . . -175.6(2)
C4 C4A C5A C5 . . -3.5(4)
C1A C4A C5A C5 . . 175.2(2)
C4 C4A C5A C8A . . -179.7(2)
C1A C4A C5A C8A . . -1.0(2)
C5A C5 C6 C7 . . -0.3(4)
C5 C6 C7 C8 . . 0.3(4)
C6 C7 C8 C8A . . -0.1(4)
C7 C8 C8A C5A . . 0.0(3)
C7 C8 C8A C9 . . 175.9(2)
C5 C5A C8A C8 . . 0.0(3)
C4A C5A C8A C8 . . 176.62(18)
C5 C5A C8A C9 . . -176.84(19)
C4A C5A C8A C9 . . -0.2(2)
C1 C1A C9 C10 . . -2.0(3)
C4A C1A C9 C10 . . 178.95(18)
C1 C1A C9 C8A . . 177.1(2)
C4A C1A C9 C8A . . -1.9(2)
C8 C8A C9 C10 . . 4.1(3)
C5A C8A C9 C10 . . -179.61(19)
C8 C8A C9 C1A . . -175.0(2)
C5A C8A C9 C1A . . 1.3(2)
C1A C9 C10 C11 . . -178.68(18)
C8A C9 C10 C11 . . 2.4(3)
C1A C9 C10 C11' . . 3.7(3)
C8A C9 C10 C11' . . -175.20(18)
C3' C1' C2' C4' 3_666 . 179.3(2)
C3' C1' C2' C3' 3_666 . -0.3(3)
C4' C2' C3' C1' . 3_666 -179.27(19)
C1' C2' C3' C1' . 3_666 0.3(3)
C1' C2' C4' C6' . . -178.20(19)
C3' C2' C4' C6' . . 1.3(3)
C1' C2' C4' C5' . . 1.5(3)
C3' C2' C4' C5' . . -178.9(2)
